data_2240572
loop_
_publ_author_name
'Boukharsa, Youness'
'El Ammari, Lahcen'
'Taoufik, Jamal'
'Saadi, Mohamed'
'Ansar, M'hammed'

_publ_section_title
;
 Crystal structure of ethyl
 2-{4-[(5-chloro-1-benzofuran-2-yl)methyl]-3-methyl-6-oxo-1,6-dihydropyridazin-1-yl}acetate
;
_journal_coeditor_code TK5363
_journal_issue 5
_journal_name_full 'Acta Crystallographica Section E'
_journal_page_first o291
_journal_page_last o292
_journal_paper_doi 10.1107/S2056989015006301
_journal_volume 71
_journal_year 2015
_chemical_formula_iupac 'C18 H17 Cl N2 O4'
_chemical_formula_moiety 'C18 H17 Cl N2 O4'
_chemical_formula_sum 'C18 H17 Cl N2 O4'
_chemical_formula_weight 360.79
_chemical_name_systematic
;Ethyl
2-{4-[(5-chloro-1-benzofuran-2-yl)methyl]-3-methyl-6-oxo-1,6-dihydropyridazin-1-yl}acetate
;
_space_group_IT_number 19
_symmetry_cell_setting orthorhombic
_symmetry_space_group_name_Hall 'P 2ac 2ab'
_symmetry_space_group_name_H-M 'P 21 21 21'
_atom_sites_solution_hydrogens difmap
_atom_sites_solution_primary direct
_atom_sites_solution_secondary difmap
_audit_creation_method SHELXL-97
_cell_angle_alpha 90.00
_cell_angle_beta 90.00
_cell_angle_gamma 90.00
_cell_formula_units_Z 4
_cell_length_a 7.9792(2)
_cell_length_b 8.7460(2)
_cell_length_c 25.2064(6)
_cell_measurement_reflns_used 4925
_cell_measurement_temperature 296(2)
_cell_measurement_theta_max 29.56
_cell_measurement_theta_min 2.46
_cell_volume 1759.06(7)
_computing_cell_refinement
;
SAINT (Bruker, 2009)
;
_computing_data_collection
;
APEX2 (Bruker, 2009)
;
_computing_data_reduction
;
SAINT (Bruker, 2009)
;
_computing_molecular_graphics
;
ORTEP-3 for Windows (Farrugia, 2012) and PLATON (Spek, 2009)
;
_computing_publication_material
;
publCIF (Westrip, 2010)
;
_computing_structure_refinement
;
SHELXL97 (Sheldrick, 2008)
;
_computing_structure_solution
;
SHELXS97 (Sheldrick, 2008)
;
_diffrn_ambient_temperature 296(2)
_diffrn_measured_fraction_theta_full 1.000
_diffrn_measured_fraction_theta_max 1.000
_diffrn_measurement_device_type 'Bruker APEXII CCD'
_diffrn_measurement_method '\w and \f'
_diffrn_radiation_monochromator graphite
_diffrn_radiation_source 'fine-focus sealed tube'
_diffrn_radiation_type MoK\a
_diffrn_radiation_wavelength 0.71073
_diffrn_reflns_av_R_equivalents 0.0314
_diffrn_reflns_av_sigmaI/netI 0.0450
_diffrn_reflns_limit_h_max 6
_diffrn_reflns_limit_h_min -11
_diffrn_reflns_limit_k_max 11
_diffrn_reflns_limit_k_min -12
_diffrn_reflns_limit_l_max 34
_diffrn_reflns_limit_l_min -35
_diffrn_reflns_number 12689
_diffrn_reflns_theta_full 29.56
_diffrn_reflns_theta_max 29.56
_diffrn_reflns_theta_min 2.46
_exptl_absorpt_coefficient_mu 0.242
_exptl_absorpt_correction_T_max 0.7455
_exptl_absorpt_correction_T_min 0.5888
_exptl_absorpt_correction_type multi-scan
_exptl_absorpt_process_details
;
(SADABS; Bruker, 2009)
;
_exptl_crystal_colour colourless
_exptl_crystal_density_diffrn 1.362
_exptl_crystal_density_method 'not measured'
_exptl_crystal_description block
_exptl_crystal_F_000 752
_exptl_crystal_size_max 0.37
_exptl_crystal_size_mid 0.34
_exptl_crystal_size_min 0.29
_refine_diff_density_max 0.245
_refine_diff_density_min -0.339
_refine_ls_abs_structure_details
;
Flack & Bernardinelli (2000), 2104 Friedel pairs
;
_refine_ls_abs_structure_Flack 0.02(7)
_refine_ls_extinction_method none
_refine_ls_goodness_of_fit_ref 1.019
_refine_ls_hydrogen_treatment constr
_refine_ls_matrix_type full
_refine_ls_number_parameters 255
_refine_ls_number_reflns 4925
_refine_ls_number_restraints 0
_refine_ls_restrained_S_all 1.019
_refine_ls_R_factor_all 0.0771
_refine_ls_R_factor_gt 0.0442
_refine_ls_shift/su_max 0.043
_refine_ls_shift/su_mean 0.004
_refine_ls_structure_factor_coef Fsqd
_refine_ls_weighting_details 'calc w=1/[\s^2^(Fo^2^)+(0.0511P)^2^+0.0996P] where P=(Fo^2^+2Fc^2^)/3'
_refine_ls_weighting_scheme calc
_refine_ls_wR_factor_gt 0.0989
_refine_ls_wR_factor_ref 0.1144
_reflns_number_gt 3350
_reflns_number_total 4925
_reflns_threshold_expression I>2\s(I)
_cod_data_source_file tk5363sup1.cif
_cod_data_source_block I
_cod_original_sg_symbol_Hall 'p 2ac 2ab'
_cod_database_code 2240572
_cod_database_fobs_code 2240572

loop_
_symmetry_equiv_pos_as_xyz
'x, y, z'
'-x+1/2, -y, z+1/2'
'-x, y+1/2, -z+1/2'
'x+1/2, -y+1/2, -z'

loop_
_atom_site_type_symbol
_atom_site_label
_atom_site_fract_x
_atom_site_fract_y
_atom_site_fract_z
_atom_site_U_iso_or_equiv
_atom_site_adp_type
_atom_site_calc_flag
_atom_site_refinement_flags
_atom_site_occupancy
_atom_site_symmetry_multiplicity
_atom_site_disorder_assembly
_atom_site_disorder_group
C C1 0.0331(3) 0.7077(3) 0.55647(8) 0.0497(5) Uani d . 1 1 . .
C C2 -0.0495(3) 0.7389(3) 0.50905(9) 0.0551(6) Uani d . 1 1 . .
H H2 -0.1006 0.8335 0.5042 0.066 Uiso calc R 1 1 . .
C C3 -0.0561(3) 0.6314(3) 0.46924(8) 0.0500(5) Uani d . 1 1 . .
H H3 -0.1101 0.6507 0.4372 0.060 Uiso calc R 1 1 . .
C C4 0.0215(2) 0.4935(2) 0.47935(7) 0.0408(4) Uani d . 1 1 . .
C C5 0.1023(2) 0.4581(2) 0.52669(7) 0.0401(5) Uani d . 1 1 . .
C C6 0.1087(3) 0.5691(3) 0.56674(8) 0.0493(6) Uani d . 1 1 . .
H H6 0.1618 0.5500 0.5989 0.059 Uiso calc R 1 1 . .
C C7 0.1597(3) 0.3032(3) 0.52045(8) 0.0448(5) Uani d . 1 1 . .
H H7 0.2188 0.2460 0.5453 0.054 Uiso calc R 1 1 . .
C C8 0.1118(3) 0.2568(3) 0.47190(8) 0.0431(5) Uani d . 1 1 . .
C C9 0.1316(3) 0.1120(3) 0.44154(8) 0.0472(5) Uani d . 1 1 . .
H H9A 0.0220 0.0785 0.4297 0.057 Uiso calc R 1 1 . .
H H9B 0.1755 0.0342 0.4652 0.057 Uiso calc R 1 1 . .
C C10 0.2463(2) 0.1236(2) 0.39358(7) 0.0368(4) Uani d . 1 1 . .
C C11 0.3432(2) 0.2461(2) 0.38377(7) 0.0414(4) Uani d . 1 1 . .
H H11 0.3383 0.3299 0.4064 0.050 Uiso calc R 1 1 . .
C C12 0.4547(3) 0.2499(2) 0.33859(8) 0.0409(4) Uani d . 1 1 B .
C C13 0.2541(2) -0.0037(3) 0.35783(7) 0.0384(4) Uani d . 1 1 . .
C C14 0.1523(3) -0.1455(3) 0.36636(9) 0.0514(5) Uani d . 1 1 . .
H H14A 0.1751 -0.2173 0.3385 0.077 Uiso calc R 1 1 . .
H H14B 0.0353 -0.1198 0.3662 0.077 Uiso calc R 1 1 . .
H H14C 0.1812 -0.1902 0.3999 0.077 Uiso calc R 1 1 . .
C C15 0.5492(3) 0.1158(3) 0.25914(8) 0.0460(5) Uani d . 1 1 B .
H H15A 0.5611 0.2173 0.2441 0.055 Uiso calc R 1 1 . .
H H15B 0.4950 0.0513 0.2329 0.055 Uiso calc R 1 1 . .
C C16 0.7196(3) 0.0523(3) 0.27179(9) 0.0570(6) Uani d . 1 1 . .
C C17A 0.9885(15) 0.004(2) 0.2313(4) 0.090(4) Uani d P 0.57(3) 1 A 1
H H17A 1.0439 0.0692 0.2571 0.108 Uiso calc PR 0.57(3) 1 A 1
H H17B 0.9939 -0.0998 0.2446 0.108 Uiso calc PR 0.57(3) 1 A 1
C C18A 1.0731(14) 0.0109(18) 0.1866(4) 0.115(5) Uani d P 0.57(3) 1 A 1
H H18A 1.1866 -0.0209 0.1927 0.173 Uiso calc PR 0.57(3) 1 A 1
H H18B 1.0723 0.1140 0.1735 0.173 Uiso calc PR 0.57(3) 1 A 1
H H18C 1.0220 -0.0555 0.1609 0.173 Uiso calc PR 0.57(3) 1 A 1
C C17B 0.967(2) -0.045(3) 0.2318(8) 0.136(9) Uani d P 0.43(3) 1 A 2
H H17C 1.0491 0.0111 0.2524 0.164 Uiso calc PR 0.43(3) 1 A 2
H H17D 0.9406 -0.1378 0.2511 0.164 Uiso calc PR 0.43(3) 1 A 2
C C18B 1.027(3) -0.078(5) 0.1915(11) 0.201(15) Uani d P 0.43(3) 1 A 2
H H18D 1.1232 -0.1419 0.1977 0.302 Uiso calc PR 0.43(3) 1 A 2
H H18E 1.0608 0.0124 0.1729 0.302 Uiso calc PR 0.43(3) 1 A 2
H H18F 0.9469 -0.1334 0.1705 0.302 Uiso calc PR 0.43(3) 1 A 2
N N1 0.3493(2) -0.0030(2) 0.31573(6) 0.0420(4) Uani d . 1 1 B .
N N2 0.4446(2) 0.12399(19) 0.30664(6) 0.0407(4) Uani d . 1 1 . .
O O1 0.02722(17) 0.37131(17) 0.44539(5) 0.0441(3) Uani d . 1 1 . .
O O2 0.5521(2) 0.35450(19) 0.32838(6) 0.0604(4) Uani d . 1 1 . .
O O3A 0.776(2) 0.037(5) 0.3148(7) 0.069(5) Uani d P 0.50(10) 1 B 1
O O3B 0.756(4) -0.019(7) 0.3125(11) 0.088(6) Uani d P 0.50(10) 1 B 2
O O4 0.8114(2) 0.0497(3) 0.22828(6) 0.0776(7) Uani d . 1 1 A .
Cl Cl1 0.04000(9) 0.85141(8) 0.60423(3) 0.0730(2) Uani d . 1 1 . .

loop_
_atom_site_aniso_label
_atom_site_aniso_U_11
_atom_site_aniso_U_22
_atom_site_aniso_U_33
_atom_site_aniso_U_12
_atom_site_aniso_U_13
_atom_site_aniso_U_23
C1 0.0478(12) 0.0520(13) 0.0493(11) -0.0015(11) 0.0142(10) -0.0084(11)
C2 0.0546(14) 0.0482(12) 0.0626(13) 0.0075(12) 0.0102(11) 0.0050(12)
C3 0.0488(12) 0.0569(13) 0.0443(10) 0.0067(11) 0.0026(9) 0.0085(11)
C4 0.0382(10) 0.0484(11) 0.0358(9) -0.0006(9) 0.0078(8) -0.0005(9)
C5 0.0345(10) 0.0498(12) 0.0359(9) 0.0013(8) 0.0070(8) 0.0022(10)
C6 0.0447(12) 0.0665(15) 0.0367(10) -0.0003(10) 0.0053(9) -0.0045(11)
C7 0.0416(11) 0.0528(13) 0.0401(10) 0.0069(9) 0.0050(9) 0.0063(10)
C8 0.0390(11) 0.0473(12) 0.0430(10) 0.0028(9) 0.0124(9) 0.0046(10)
C9 0.0465(12) 0.0468(12) 0.0483(11) -0.0017(10) 0.0151(9) -0.0004(11)
C10 0.0324(9) 0.0403(11) 0.0377(9) 0.0021(8) 0.0025(7) -0.0010(9)
C11 0.0407(11) 0.0402(11) 0.0433(10) -0.0007(9) 0.0069(8) -0.0071(9)
C12 0.0364(10) 0.0396(10) 0.0466(10) -0.0023(9) 0.0049(8) -0.0003(9)
C13 0.0342(9) 0.0410(11) 0.0400(9) -0.0008(8) -0.0001(8) -0.0031(9)
C14 0.0514(13) 0.0480(13) 0.0549(12) -0.0116(11) 0.0066(10) -0.0053(12)
C15 0.0453(11) 0.0537(13) 0.0390(10) 0.0022(11) 0.0098(9) -0.0005(10)
C16 0.0521(13) 0.0725(18) 0.0463(12) 0.0110(12) 0.0144(11) 0.0093(13)
C17A 0.061(5) 0.144(10) 0.064(4) 0.038(5) -0.005(4) 0.003(6)
C18A 0.061(5) 0.197(12) 0.088(6) 0.058(6) 0.045(4) 0.051(8)
C17B 0.068(7) 0.191(18) 0.150(13) 0.082(9) 0.079(8) 0.109(12)
C18B 0.098(14) 0.31(4) 0.195(19) 0.098(18) -0.032(12) -0.15(2)
N1 0.0421(9) 0.0420(10) 0.0420(9) -0.0047(7) 0.0043(7) -0.0046(8)
N2 0.0385(9) 0.0433(9) 0.0403(8) -0.0028(8) 0.0092(7) -0.0037(8)
O1 0.0458(8) 0.0520(9) 0.0345(6) 0.0025(7) 0.0015(6) -0.0032(7)
O2 0.0626(10) 0.0545(10) 0.0640(9) -0.0194(9) 0.0233(8) -0.0068(9)
O3A 0.063(4) 0.096(10) 0.047(4) 0.021(5) 0.006(3) 0.022(5)
O3B 0.086(7) 0.110(15) 0.069(5) 0.038(8) 0.029(4) 0.046(7)
O4 0.0519(10) 0.1259(19) 0.0549(9) 0.0329(11) 0.0193(8) 0.0216(11)
Cl1 0.0791(5) 0.0674(4) 0.0725(4) -0.0034(4) 0.0133(3) -0.0271(3)

loop_
_atom_type_symbol
_atom_type_description
_atom_type_scat_dispersion_real
_atom_type_scat_dispersion_imag
_atom_type_scat_source
C C 0.0033 0.0016 'International Tables Vol C Tables 4.2.6.8 and 6.1.1.4'
H H 0.0000 0.0000 'International Tables Vol C Tables 4.2.6.8 and 6.1.1.4'
N N 0.0061 0.0033 'International Tables Vol C Tables 4.2.6.8 and 6.1.1.4'
O O 0.0106 0.0060 'International Tables Vol C Tables 4.2.6.8 and 6.1.1.4'
Cl Cl 0.1484 0.1585 'International Tables Vol C Tables 4.2.6.8 and 6.1.1.4'

loop_
_geom_angle_atom_site_label_1
_geom_angle_atom_site_label_2
_geom_angle_atom_site_label_3
_geom_angle
C6 C1 C2 122.8(2)
C6 C1 Cl1 119.41(17)
C2 C1 Cl1 117.82(18)
C3 C2 C1 120.7(2)
C3 C2 H2 119.7
C1 C2 H2 119.7
C2 C3 C4 116.43(19)
C2 C3 H3 121.8
C4 C3 H3 121.8
O1 C4 C3 125.54(18)
O1 C4 C5 110.30(18)
C3 C4 C5 124.13(19)
C4 C5 C6 118.7(2)
C4 C5 C7 105.27(18)
C6 C5 C7 136.0(2)
C1 C6 C5 117.23(19)
C1 C6 H6 121.4
C5 C6 H6 121.4
C8 C7 C5 107.06(19)
C8 C7 H7 126.5
C5 C7 H7 126.5
C7 C8 O1 111.11(19)
C7 C8 C9 134.0(2)
O1 C8 C9 114.88(17)
C8 C9 C10 114.63(18)
C8 C9 H9A 108.6
C10 C9 H9A 108.6
C8 C9 H9B 108.6
C10 C9 H9B 108.6
H9A C9 H9B 107.6
C11 C10 C13 118.60(17)
C11 C10 C9 123.06(18)
C13 C10 C9 118.33(18)
C10 C11 C12 121.13(18)
C10 C11 H11 119.4
C12 C11 H11 119.4
O2 C12 N2 120.95(17)
O2 C12 C11 124.88(19)
N2 C12 C11 114.17(17)
N1 C13 C10 122.17(19)
N1 C13 C14 115.89(18)
C10 C13 C14 121.94(17)
C13 C14 H14A 109.5
C13 C14 H14B 109.5
H14A C14 H14B 109.5
C13 C14 H14C 109.5
H14A C14 H14C 109.5
H14B C14 H14C 109.5
N2 C15 C16 111.14(17)
N2 C15 H15A 109.4
C16 C15 H15A 109.4
N2 C15 H15B 109.4
C16 C15 H15B 109.4
H15A C15 H15B 108.0
O3A C16 O3B 24.8(15)
O3A C16 O4 123.2(9)
O3B C16 O4 123.6(10)
O3A C16 C15 125.6(9)
O3B C16 C15 124.9(11)
O4 C16 C15 109.41(19)
C18A C17A O4 115.8(9)
C18A C17A H17A 108.3
O4 C17A H17A 108.3
C18A C17A H17B 108.3
O4 C17A H17B 108.3
H17A C17A H17B 107.4
C17A C18A H18A 109.5
C17A C18A H18B 109.5
H18A C18A H18B 109.5
C17A C18A H18C 109.5
H18A C18A H18C 109.5
H18B C18A H18C 109.5
C18B C17B O4 115.6(19)
C18B C17B H17C 108.3
O4 C17B H17C 108.4
C18B C17B H17D 108.5
O4 C17B H17D 108.4
H17C C17B H17D 107.4
C17B C18B H18D 109.4
C17B C18B H18E 109.6
H18D C18B H18E 109.5
C17B C18B H18F 109.4
H18D C18B H18F 109.5
H18E C18B H18F 109.5
C13 N1 N2 117.70(16)
N1 N2 C12 126.10(15)
N1 N2 C15 114.57(16)
C12 N2 C15 119.25(16)
C4 O1 C8 106.25(15)
C16 O4 C17A 119.7(5)
C16 O4 C17B 114.9(7)
C17A O4 C17B 17.9(15)

loop_
_geom_bond_atom_site_label_1
_geom_bond_atom_site_label_2
_geom_bond_distance
C1 C6 1.378(3)
C1 C2 1.392(3)
C1 Cl1 1.742(2)
C2 C3 1.376(3)
C2 H2 0.9300
C3 C4 1.380(3)
C3 H3 0.9300
C4 O1 1.370(2)
C4 C5 1.391(3)
C5 C6 1.401(3)
C5 C7 1.439(3)
C6 H6 0.9300
C7 C8 1.345(3)
C7 H7 0.9300
C8 O1 1.380(3)
C8 C9 1.488(3)
C9 C10 1.520(3)
C9 H9A 0.9700
C9 H9B 0.9700
C10 C11 1.344(3)
C10 C13 1.434(3)
C11 C12 1.446(3)
C11 H11 0.9300
C12 O2 1.228(2)
C12 N2 1.367(3)
C13 N1 1.305(2)
C13 C14 1.498(3)
C14 H14A 0.9600
C14 H14B 0.9600
C14 H14C 0.9600
C15 N2 1.461(2)
C15 C16 1.504(3)
C15 H15A 0.9700
C15 H15B 0.9700
C16 O3A 1.182(17)
C16 O3B 1.234(17)
C16 O4 1.319(2)
C17A C18A 1.316(15)
C17A O4 1.470(12)
C17A H17A 0.9700
C17A H17B 0.9700
C18A H18A 0.9600
C18A H18B 0.9600
C18A H18C 0.9600
C17B C18B 1.16(3)
C17B O4 1.493(18)
C17B H17C 0.9700
C17B H17D 0.9700
C18B H18D 0.9600
C18B H18E 0.9600
C18B H18F 0.9600
N1 N2 1.365(2)

loop_
_geom_hbond_atom_site_label_D
_geom_hbond_atom_site_label_H
_geom_hbond_atom_site_label_A
_geom_hbond_site_symmetry_A
_geom_hbond_distance_DH
_geom_hbond_distance_HA
_geom_hbond_distance_DA
_geom_hbond_angle_DHA
C6 H6 O3B 4_456 0.93 2.37 3.291(19) 170
C15 H15B O2 3_645 0.97 2.34 3.278(3) 161
C18A H18A O2 3_745 0.96 2.41 3.310(10) 156
